data_7226963
loop_
_publ_author_name
'Sha, JingQuan'
'Yang, Xi-Ya'
'Zhu, Pei-Pei'
'Lan, Ya-Qian'
'Sheng, Ning'

_publ_section_title
;
 Two new silver triazole frameworks with polyoxometalate templates
;
_journal_name_full 'RSC Adv.'
_journal_paper_doi 10.1039/C6RA23809B
_journal_year 2016
_chemical_formula_moiety 'C12 H12 Ag5 Mo12 N18 O40 P'
_chemical_formula_sum 'C12 H12 Ag5 Mo12 N18 O40 P'
_chemical_formula_weight 2770.00
_space_group_crystal_system trigonal
_space_group_IT_number 162
_space_group_name_Hall '-P 3 2'
_space_group_name_H-M_alt 'P -3 1 m'
_symmetry_space_group_name_Hall '-P 3 2'
_symmetry_space_group_name_H-M 'P -3 1 m'
_atom_sites_solution_hydrogens geom
_audit_creation_method SHELXL-2014/7
_audit_update_record
;
2016-07-20 deposited with the CCDC.
2016-10-28 downloaded from the CCDC.
;
_cell_angle_alpha 90
_cell_angle_beta 90
_cell_angle_gamma 120
_cell_formula_units_Z 1
_cell_length_a 12.1615(3)
_cell_length_b 12.1615(3)
_cell_length_c 10.4558(5)
_cell_measurement_reflns_used 10628
_cell_measurement_temperature 273(2)
_cell_measurement_theta_max 29.282
_cell_measurement_theta_min 3.350
_cell_volume 1339.25(8)
_computing_cell_refinement 'Bruker FRAMBO'
_computing_data_collection 'Bruker FRAMBO'
_computing_data_reduction 'Bruker SHELXTL'
_computing_molecular_graphics 'Bruker SHELXTL'
_computing_publication_material 'Bruker SHELXTL'
_computing_structure_refinement 'SHELXL-2014/7 (Sheldrick, 2014)'
_computing_structure_solution 'Bruker SHELXTL'
_diffrn_ambient_temperature 273(2)
_diffrn_measured_fraction_theta_full 0.997
_diffrn_measured_fraction_theta_max 0.952
_diffrn_measurement_device_type 'multiwire proportional'
_diffrn_radiation_type MoK\a
_diffrn_radiation_wavelength 0.71073
_diffrn_reflns_av_R_equivalents 0.0410
_diffrn_reflns_av_unetI/netI 0.0265
_diffrn_reflns_Laue_measured_fraction_full 0.997
_diffrn_reflns_Laue_measured_fraction_max 0.952
_diffrn_reflns_limit_h_max 16
_diffrn_reflns_limit_h_min -16
_diffrn_reflns_limit_k_max 15
_diffrn_reflns_limit_k_min -16
_diffrn_reflns_limit_l_max 14
_diffrn_reflns_limit_l_min -11
_diffrn_reflns_number 10628
_diffrn_reflns_point_group_measured_fraction_full 0.997
_diffrn_reflns_point_group_measured_fraction_max 0.952
_diffrn_reflns_theta_full 25.242
_diffrn_reflns_theta_max 29.282
_diffrn_reflns_theta_min 3.350
_exptl_absorpt_coefficient_mu 4.630
_exptl_crystal_colour yellow
_exptl_crystal_density_diffrn 3.435
_exptl_crystal_description block
_exptl_crystal_F_000 1284
_refine_diff_density_max 1.085
_refine_diff_density_min -1.275
_refine_diff_density_rms 0.181
_refine_ls_extinction_coef 0.0014(3)
_refine_ls_extinction_expression Fc^*^=kFc[1+0.001xFc^2^\l^3^/sin(2\q)]^-1/4^
_refine_ls_extinction_method 'SHELXL-2014/7 (Sheldrick 2014'
_refine_ls_goodness_of_fit_ref 1.036
_refine_ls_hydrogen_treatment constr
_refine_ls_matrix_type full
_refine_ls_number_parameters 109
_refine_ls_number_reflns 1262
_refine_ls_number_restraints 123
_refine_ls_restrained_S_all 1.055
_refine_ls_R_factor_all 0.0670
_refine_ls_R_factor_gt 0.0534
_refine_ls_shift/su_max 0.001
_refine_ls_shift/su_mean 0.000
_refine_ls_structure_factor_coef Fsqd
_refine_ls_weighting_details 'w=1/[\s^2^(Fo^2^)+(0.0432P)^2^+24.0000P] where P=(Fo^2^+2Fc^2^)/3'
_refine_ls_weighting_scheme calc
_refine_ls_wR_factor_gt 0.1224
_refine_ls_wR_factor_ref 0.1291
_reflns_Friedel_coverage 0.000
_reflns_number_gt 1053
_reflns_number_total 1262
_reflns_threshold_expression 'I > 2\s(I)'
_cod_data_source_file c6ra23809b2.cif
_cod_data_source_block shelx
_cod_original_cell_volume 1339.25(11)
_cod_database_code 7226963
_shelx_shelxl_version_number 2014/7
_shelx_space_group_comment
;
The symmetry employed for this shelxl refinement is uniquely defined
by the following loop, which should always be used as a source of
symmetry information in preference to the above space-group names.
They are only intended as comments.
;

loop_
_space_group_symop_operation_xyz
'x, y, z'
'-y, x-y, z'
'-x+y, -x, z'
'-y, -x, -z'
'x, x-y, -z'
'-x+y, y, -z'
'-x, -y, -z'
'y, -x+y, -z'
'x-y, x, -z'
'y, x, z'
'-x, -x+y, z'
'x-y, -y, z'

loop_
_atom_site_label
_atom_site_type_symbol
_atom_site_fract_x
_atom_site_fract_y
_atom_site_fract_z
_atom_site_U_iso_or_equiv
_atom_site_adp_type
_atom_site_occupancy
_atom_site_site_symmetry_order
_atom_site_calc_flag
_atom_site_refinement_flags_posn
_atom_site_refinement_flags_adp
_atom_site_refinement_flags_occupancy
_atom_site_disorder_assembly
_atom_site_disorder_group
Mo1 Mo 0.83216(8) 0.83216(8) 0.27671(9) 0.0326(3) Uani 1 2 d S TU P . .
Mo2 Mo 0.66409(9) 0.83205(4) 0.0000 0.0312(3) Uani 1 2 d S TU P . .
P1 P 1.0000 1.0000 0.0000 0.0160(11) Uani 1 12 d S TU P . .
O4 O 0.5077(8) 0.7538(4) 0.0000 0.047(2) Uani 1 2 d S TU P . .
O2 O 0.7525(8) 0.7525(8) 0.4045(8) 0.053(2) Uani 1 2 d S TU P . .
O3 O 0.6976(8) 0.8213(8) 0.1755(6) 0.061(2) Uani 1 1 d . U . . .
O9 O 0.7004(10) 1.0000 0.0295(9) 0.058(3) Uani 1 2 d S TU P . .
O1 O 1.0000 0.8746(8) 0.3184(12) 0.059(3) Uani 1 2 d S TU P . .
O6 O 0.8816(11) 0.8816(11) 0.0483(13) 0.023(2) Uani 0.5 2 d S TU P . .
O5 O 1.0000 1.0000 -0.145(2) 0.021(4) Uani 0.5 6 d S TU P . .
Ag1 Ag 0.3333 0.6667 0.7815(3) 0.0529(7) Uani 0.5 3 d S TU P . .
Ag2 Ag 0.77660(12) 0.5532(2) 0.5000 0.0538(6) Uani 0.5 2 d S TU P . .
N1 N 0.4578(19) 0.586(2) 0.7242(19) 0.043(4) Uani 0.5 1 d . U P A -1
N2 N 0.578(2) 0.498(2) 0.729(2) 0.047(5) Uani 0.5 1 d . U P A -1
N3 N 0.6208(17) 0.5810(17) 0.6296(16) 0.048(4) Uani 0.5 1 d . U P A -1
C1 C 0.4835(16) 0.5050(18) 0.7828(17) 0.044(4) Uani 0.5 1 d . U P A -1
H1 H 0.4396 0.4579 0.8543 0.053 Uiso 0.5 1 calc R U P A -1
C2 C 0.5426(19) 0.640(2) 0.6300(19) 0.040(4) Uani 0.5 1 d . U P A -1
H2 H 0.5500 0.7034 0.5751 0.047 Uiso 0.5 1 calc R U P A -1

loop_
_atom_site_aniso_label
_atom_site_aniso_U_11
_atom_site_aniso_U_22
_atom_site_aniso_U_33
_atom_site_aniso_U_23
_atom_site_aniso_U_13
_atom_site_aniso_U_12
Mo1 0.0352(4) 0.0352(4) 0.0202(5) 0.0094(3) 0.0094(3) 0.0122(4)
Mo2 0.0155(4) 0.0324(4) 0.0400(6) 0.0021(3) 0.000 0.0078(2)
P1 0.0157(15) 0.0157(15) 0.016(3) 0.000 0.000 0.0079(8)
O4 0.023(4) 0.053(4) 0.054(5) -0.010(4) 0.000 0.0117(18)
O2 0.060(4) 0.060(4) 0.034(4) 0.020(3) 0.020(3) 0.026(5)
O3 0.092(5) 0.097(6) 0.040(3) -0.026(3) -0.021(3) 0.082(5)
O9 0.085(6) 0.035(4) 0.038(5) 0.000 0.022(4) 0.017(2)
O1 0.036(4) 0.031(3) 0.112(8) -0.001(4) 0.000 0.018(2)
O6 0.023(4) 0.023(4) 0.022(5) 0.000(3) 0.000(3) 0.011(4)
O5 0.023(6) 0.023(6) 0.016(6) 0.000 0.000 0.012(3)
Ag1 0.0435(9) 0.0435(9) 0.0716(18) 0.000 0.000 0.0217(4)
Ag2 0.0510(9) 0.0642(14) 0.0506(12) 0.000 0.0126(8) 0.0321(7)
N1 0.044(7) 0.044(8) 0.046(7) 0.009(6) 0.003(6) 0.025(7)
N2 0.046(8) 0.055(9) 0.047(7) 0.015(7) 0.007(7) 0.031(8)
N3 0.049(7) 0.055(8) 0.045(7) 0.013(6) 0.006(6) 0.030(7)
C1 0.040(7) 0.045(8) 0.050(7) 0.014(6) 0.009(5) 0.024(6)
C2 0.038(7) 0.044(8) 0.043(7) 0.010(6) 0.002(6) 0.026(7)

loop_
_atom_type_symbol
_atom_type_description
_atom_type_scat_dispersion_real
_atom_type_scat_dispersion_imag
_atom_type_scat_source
C C 0.0033 0.0016 'International Tables Vol C Tables 4.2.6.8 and 6.1.1.4'
H H 0.0000 0.0000 'International Tables Vol C Tables 4.2.6.8 and 6.1.1.4'
Ag Ag -0.8971 1.1015 'International Tables Vol C Tables 4.2.6.8 and 6.1.1.4'
Mo Mo -1.6832 0.6857 'International Tables Vol C Tables 4.2.6.8 and 6.1.1.4'
N N 0.0061 0.0033 'International Tables Vol C Tables 4.2.6.8 and 6.1.1.4'
O O 0.0106 0.0060 'International Tables Vol C Tables 4.2.6.8 and 6.1.1.4'
P P 0.1023 0.0942 'International Tables Vol C Tables 4.2.6.8 and 6.1.1.4'

loop_
_geom_angle_atom_site_label_1
_geom_angle_atom_site_label_2
_geom_angle_atom_site_label_3
_geom_angle
_geom_angle_site_symmetry_1
_geom_angle_site_symmetry_3
O2 Mo1 O1 102.2(4) . .
O2 Mo1 O1 102.2(4) . 3_675
O1 Mo1 O1 88.7(6) . 3_675
O2 Mo1 O3 100.3(4) . .
O1 Mo1 O3 157.5(5) . .
O1 Mo1 O3 87.9(4) 3_675 .
O2 Mo1 O3 100.3(4) . 10
O1 Mo1 O3 87.9(4) . 10
O1 Mo1 O3 157.5(5) 3_675 10
O3 Mo1 O3 86.7(4) . 10
O2 Mo1 O6 158.2(5) . .
O1 Mo1 O6 93.4(4) . .
O1 Mo1 O6 93.4(4) 3_675 .
O3 Mo1 O6 64.7(3) . .
O3 Mo1 O6 64.7(3) 10 .
O2 Mo1 O5 160.0(6) . 7_775
O1 Mo1 O5 64.4(4) . 7_775
O1 Mo1 O5 64.4(4) 3_675 7_775
O3 Mo1 O5 94.2(4) . 7_775
O3 Mo1 O5 94.2(4) 10 7_775
O6 Mo1 O5 41.8(5) . 7_775
O4 Mo2 O9 101.7(4) . 9_655
O4 Mo2 O9 101.7(4) . .
O9 Mo2 O9 156.6(7) 9_655 .
O4 Mo2 O3 100.7(3) . .
O9 Mo2 O3 87.1(3) 9_655 .
O9 Mo2 O3 88.5(4) . .
O4 Mo2 O3 100.7(3) . 5_565
O9 Mo2 O3 88.5(4) 9_655 5_565
O9 Mo2 O3 87.1(3) . 5_565
O3 Mo2 O3 158.5(5) . 5_565
O4 Mo2 O6 159.0(3) . .
O9 Mo2 O6 64.0(4) 9_655 .
O9 Mo2 O6 93.5(4) . .
O3 Mo2 O6 64.9(4) . .
O3 Mo2 O6 94.4(4) 5_565 .
O4 Mo2 O6 159.0(3) . 8_565
O9 Mo2 O6 93.5(4) 9_655 8_565
O9 Mo2 O6 64.0(4) . 8_565
O3 Mo2 O6 94.4(4) . 8_565
O3 Mo2 O6 64.9(4) 5_565 8_565
O6 Mo2 O6 42.0(6) . 8_565
O5 P1 O5 180.0 7_775 .
O5 P1 O6 109.3(5) 7_775 9_655
O5 P1 O6 70.7(5) . 9_655
O5 P1 O6 109.3(5) 7_775 7_775
O5 P1 O6 70.7(5) . 7_775
O6 P1 O6 109.6(5) 9_655 7_775
O5 P1 O6 70.7(5) 7_775 2_765
O5 P1 O6 109.3(5) . 2_765
O6 P1 O6 70.4(5) 9_655 2_765
O6 P1 O6 70.4(5) 7_775 2_765
O5 P1 O6 109.3(5) 7_775 8_565
O5 P1 O6 70.7(5) . 8_565
O6 P1 O6 109.6(5) 9_655 8_565
O6 P1 O6 109.6(5) 7_775 8_565
O6 P1 O6 180.0 2_765 8_565
O5 P1 O6 70.7(5) 7_775 3_675
O5 P1 O6 109.3(5) . 3_675
O6 P1 O6 180.0(10) 9_655 3_675
O6 P1 O6 70.4(5) 7_775 3_675
O6 P1 O6 109.6(5) 2_765 3_675
O6 P1 O6 70.4(5) 8_565 3_675
O5 P1 O6 70.7(5) 7_775 .
O5 P1 O6 109.3(5) . .
O6 P1 O6 70.4(5) 9_655 .
O6 P1 O6 180.0 7_775 .
O6 P1 O6 109.6(5) 2_765 .
O6 P1 O6 70.4(5) 8_565 .
O6 P1 O6 109.6(5) 3_675 .
Mo1 O3 Mo2 137.9(4) . .
Mo2 O9 Mo2 139.3(6) . 8_565
Mo1 O1 Mo1 138.7(6) 2_765 .
P1 O6 O5 54.4(7) . 7_775
P1 O6 O6 54.8(3) . 9_655
O5 O6 O6 89.7(6) 7_775 9_655
P1 O6 O6 54.8(3) . 8_565
O5 O6 O6 89.7(6) 7_775 8_565
O6 O6 O6 90.3(11) 9_655 8_565
P1 O6 Mo2 123.8(4) . 9_655
O5 O6 Mo2 131.3(3) 7_775 9_655
O6 O6 Mo2 69.0(3) 9_655 9_655
O6 O6 Mo2 131.6(10) 8_565 9_655
P1 O6 Mo2 123.8(4) . .
O5 O6 Mo2 131.3(3) 7_775 .
O6 O6 Mo2 131.6(10) 9_655 .
O6 O6 Mo2 69.0(3) 8_565 .
Mo2 O6 Mo2 92.3(5) 9_655 .
P1 O6 Mo1 123.5(7) . .
O5 O6 Mo1 69.1(7) 7_775 .
O6 O6 Mo1 131.1(8) 9_655 .
O6 O6 Mo1 131.1(8) 8_565 .
Mo2 O6 Mo1 92.2(4) 9_655 .
Mo2 O6 Mo1 92.2(4) . .
P1 O5 O6 55.0(7) . 7_775
P1 O5 O6 55.0(7) . 9_655
O6 O5 O6 90.3(10) 7_775 9_655
P1 O5 O6 55.0(7) . 8_565
O6 O5 O6 90.3(10) 7_775 8_565
O6 O5 O6 90.3(10) 9_655 8_565
P1 O5 Mo1 124.0(4) . 8_565
O6 O5 Mo1 131.34(13) 7_775 8_565
O6 O5 Mo1 131.34(13) 9_655 8_565
O6 O5 Mo1 69.1(5) 8_565 8_565
P1 O5 Mo1 124.0(4) . 9_655
O6 O5 Mo1 131.34(13) 7_775 9_655
O6 O5 Mo1 69.1(5) 9_655 9_655
O6 O5 Mo1 131.34(13) 8_565 9_655
Mo1 O5 Mo1 91.7(6) 8_565 9_655
P1 O5 Mo1 124.0(4) . 7_775
O6 O5 Mo1 69.1(5) 7_775 7_775
O6 O5 Mo1 131.34(13) 9_655 7_775
O6 O5 Mo1 131.34(13) 8_565 7_775
Mo1 O5 Mo1 91.7(6) 8_565 7_775
Mo1 O5 Mo1 91.7(6) 9_655 7_775
N1 Ag1 N2 117.5(8) . 11_665
N3 Ag2 N3 166.5(8) 6_656 .
C1 N1 C2 107.3(18) . .
C1 N1 Ag1 131.3(15) . .
C2 N1 Ag1 119.9(14) . .
C1 N2 N3 107.4(17) . .
C1 N2 Ag1 128.9(13) . 12_665
N3 N2 Ag1 123.4(14) . 12_665
N2 N3 C2 105.4(18) . .
N2 N3 Ag2 110.4(13) . .
C2 N3 Ag2 143.3(14) . .
N1 C1 N2 112.7(17) . .
N1 C1 H1 123.6 . .
N2 C1 H1 123.6 . .
N1 C2 N3 107.0(18) . .
N1 C2 H2 126.5 . .
N3 C2 H2 126.5 . .

loop_
_geom_bond_atom_site_label_1
_geom_bond_atom_site_label_2
_geom_bond_distance
_geom_bond_site_symmetry_2
Mo1 O2 1.650(8) .
Mo1 O1 1.889(4) .
Mo1 O1 1.889(4) 3_675
Mo1 O3 1.897(7) .
Mo1 O3 1.897(7) 10
Mo1 O6 2.462(13) .
Mo1 O5 2.463(13) 7_775
Mo2 O4 1.647(8) .
Mo2 O9 1.887(4) 9_655
Mo2 O9 1.887(4) .
Mo2 O3 1.898(6) .
Mo2 O3 1.898(6) 5_565
Mo2 O6 2.454(9) .
Mo2 O6 2.454(10) 8_565
P1 O5 1.52(2) 7_775
P1 O5 1.52(2) .
P1 O6 1.526(14) 9_655
P1 O6 1.526(14) 7_775
P1 O6 1.526(14) 2_765
P1 O6 1.526(14) 8_565
P1 O6 1.526(14) 3_675
P1 O6 1.526(14) .
O9 Mo2 1.887(4) 8_565
O1 Mo1 1.889(4) 2_765
O6 O5 1.759(19) 7_775
O6 O6 1.759(19) 9_655
O6 O6 1.759(19) 8_565
O6 Mo2 2.454(9) 9_655
O5 O6 1.759(19) 7_775
O5 O6 1.759(19) 9_655
O5 O6 1.759(19) 8_565
O5 Mo1 2.463(12) 8_565
O5 Mo1 2.463(12) 9_655
O5 Mo1 2.463(12) 7_775
Ag1 N1 2.26(2) .
Ag1 N2 2.762(19) 11_665
Ag2 N3 2.486(17) 6_656
Ag2 N3 2.486(17) .
N1 C1 1.32(3) .
N1 C2 1.34(3) .
N2 C1 1.32(3) .
N2 N3 1.36(2) .
N2 Ag1 2.762(19) 12_665
N3 C2 1.45(3) .
C1 H1 0.9300 .
C2 H2 0.9300 .

loop_
_geom_torsion_atom_site_label_1
_geom_torsion_atom_site_label_2
_geom_torsion_atom_site_label_3
_geom_torsion_atom_site_label_4
_geom_torsion
_geom_torsion_site_symmetry_1
_geom_torsion_site_symmetry_4
O2 Mo1 O3 Mo2 -157.0(6) . .
O1 Mo1 O3 Mo2 19.4(14) . .
O1 Mo1 O3 Mo2 101.0(7) 3_675 .
O3 Mo1 O3 Mo2 -57.2(8) 10 .
O6 Mo1 O3 Mo2 6.3(6) . .
O5 Mo1 O3 Mo2 36.8(7) 7_775 .
O4 Mo2 O3 Mo1 157.6(6) . .
O9 Mo2 O3 Mo1 56.2(7) 9_655 .
O9 Mo2 O3 Mo1 -100.8(7) . .
O3 Mo2 O3 Mo1 -22.5(6) 5_565 .
O6 Mo2 O3 Mo1 -6.3(6) . .
O6 Mo2 O3 Mo1 -37.1(7) 8_565 .
O4 Mo2 O9 Mo2 -155.5(8) . 8_565
O9 Mo2 O9 Mo2 24.5(8) 9_655 8_565
O3 Mo2 O9 Mo2 103.9(9) . 8_565
O3 Mo2 O9 Mo2 -55.1(9) 5_565 8_565
O6 Mo2 O9 Mo2 39.1(10) . 8_565
O6 Mo2 O9 Mo2 8.2(8) 8_565 8_565
O2 Mo1 O1 Mo1 -154.5(9) . 2_765
O1 Mo1 O1 Mo1 -52.4(12) 3_675 2_765
O3 Mo1 O1 Mo1 29.0(17) . 2_765
O3 Mo1 O1 Mo1 105.4(10) 10 2_765
O6 Mo1 O1 Mo1 40.9(10) . 2_765
O5 Mo1 O1 Mo1 9.7(9) 7_775 2_765
O5 P1 O6 O5 180.000(3) . 7_775
O6 P1 O6 O5 119.8(6) 9_655 7_775
O6 P1 O6 O5 60.2(6) 2_765 7_775
O6 P1 O6 O5 -119.8(6) 8_565 7_775
O6 P1 O6 O5 -60.2(6) 3_675 7_775
O5 P1 O6 O6 -119.8(6) 7_775 9_655
O5 P1 O6 O6 60.2(6) . 9_655
O6 P1 O6 O6 -59.7(12) 2_765 9_655
O6 P1 O6 O6 120.3(12) 8_565 9_655
O6 P1 O6 O6 180.000(2) 3_675 9_655
O5 P1 O6 O6 119.8(6) 7_775 8_565
O5 P1 O6 O6 -60.2(6) . 8_565
O6 P1 O6 O6 -120.3(12) 9_655 8_565
O6 P1 O6 O6 180.000(0) 2_765 8_565
O6 P1 O6 O6 59.7(12) 3_675 8_565
O5 P1 O6 Mo2 -119.8(6) 7_775 9_655
O5 P1 O6 Mo2 60.2(6) . 9_655
O6 P1 O6 Mo2 -0.001(1) 9_655 9_655
O6 P1 O6 Mo2 -59.7(12) 2_765 9_655
O6 P1 O6 Mo2 120.3(12) 8_565 9_655
O6 P1 O6 Mo2 179.999(1) 3_675 9_655
O5 P1 O6 Mo2 119.8(6) 7_775 .
O5 P1 O6 Mo2 -60.2(6) . .
O6 P1 O6 Mo2 -120.3(12) 9_655 .
O6 P1 O6 Mo2 180.000(1) 2_765 .
O6 P1 O6 Mo2 0.000(0) 8_565 .
O6 P1 O6 Mo2 59.7(12) 3_675 .
O5 P1 O6 Mo1 0.000(1) 7_775 .
O5 P1 O6 Mo1 180.000(1) . .
O6 P1 O6 Mo1 119.8(6) 9_655 .
O6 P1 O6 Mo1 60.2(6) 2_765 .
O6 P1 O6 Mo1 -119.8(6) 8_565 .
O6 P1 O6 Mo1 -60.2(6) 3_675 .
O6 P1 O5 O6 -120.000(2) 9_655 7_775
O6 P1 O5 O6 -60.000(2) 2_765 7_775
O6 P1 O5 O6 120.000(2) 8_565 7_775
O6 P1 O5 O6 60.000(2) 3_675 7_775
O6 P1 O5 O6 180.000(3) . 7_775
O6 P1 O5 O6 120.000(3) 7_775 9_655
O6 P1 O5 O6 60.000(4) 2_765 9_655
O6 P1 O5 O6 -120.000(4) 8_565 9_655
O6 P1 O5 O6 180.000(4) 3_675 9_655
O6 P1 O5 O6 -60.000(3) . 9_655
O6 P1 O5 O6 120.000(2) 9_655 8_565
O6 P1 O5 O6 -120.000(3) 7_775 8_565
O6 P1 O5 O6 180.000(2) 2_765 8_565
O6 P1 O5 O6 -60.000(2) 3_675 8_565
O6 P1 O5 O6 60.000(3) . 8_565
O6 P1 O5 Mo1 120.000(2) 9_655 8_565
O6 P1 O5 Mo1 -120.000(0) 7_775 8_565
O6 P1 O5 Mo1 180.000(1) 2_765 8_565
O6 P1 O5 Mo1 0.000(1) 8_565 8_565
O6 P1 O5 Mo1 -60.000(2) 3_675 8_565
O6 P1 O5 Mo1 60.000(0) . 8_565
O6 P1 O5 Mo1 0.000(2) 9_655 9_655
O6 P1 O5 Mo1 120.000(3) 7_775 9_655
O6 P1 O5 Mo1 60.000(3) 2_765 9_655
O6 P1 O5 Mo1 -120.000(3) 8_565 9_655
O6 P1 O5 Mo1 180.000(2) 3_675 9_655
O6 P1 O5 Mo1 -60.000(4) . 9_655
O6 P1 O5 Mo1 -120.000(2) 9_655 7_775
O6 P1 O5 Mo1 0.000(0) 7_775 7_775
O6 P1 O5 Mo1 -60.000(1) 2_765 7_775
O6 P1 O5 Mo1 120.000(1) 8_565 7_775
O6 P1 O5 Mo1 60.000(2) 3_675 7_775
O6 P1 O5 Mo1 180.000(0) . 7_775
C1 N2 N3 C2 1(3) . .
Ag1 N2 N3 C2 174.9(15) 12_665 .
C1 N2 N3 Ag2 -171.2(14) . .
Ag1 N2 N3 Ag2 3(2) 12_665 .
C2 N1 C1 N2 -3(2) . .
Ag1 N1 C1 N2 -169(2) . .
N3 N2 C1 N1 1(2) . .
Ag1 N2 C1 N1 -172.5(18) 12_665 .
C1 N1 C2 N3 3(3) . .
Ag1 N1 C2 N3 170.9(15) . .
N2 N3 C2 N1 -2(3) . .
Ag2 N3 C2 N1 165.0(18) . .
